data_1520576
loop_
_publ_author_name
'Castillo, Juan-Carlos'
'Quiroga, Jairo'
'Abonia, Rodrigo'
'Rodriguez, Jean'
'Coquerel, Yoann'

_publ_section_title
;
 The Aryne aza-Diels-Alder Reaction: Flexible Syntheses of Isoquinolines.
;
_journal_issue 13
_journal_name_full 'Organic letters'
_journal_page_first 3374
_journal_page_last 3377
_journal_paper_doi 10.1021/acs.orglett.5b01704
_journal_volume 17
_journal_year 2015
_chemical_formula_moiety 'C21 H15 N3'
_chemical_formula_sum 'C21 H15 N3'
_chemical_formula_weight 309.36
_space_group_crystal_system monoclinic
_space_group_IT_number 14
_space_group_name_Hall '-P 2ybc'
_space_group_name_H-M_alt 'P 1 21/c 1'
_atom_sites_solution_hydrogens geom
_audit_creation_date
;
'Mon Feb 09 18:47:37 2015'
;
_audit_creation_method
;
CrysAlisPro, Agilent Technologies,
Version 1.171.37.35 (release 13-08-2014 CrysAlis171 .NET)
(compiled Aug 13 2014,18:06:01)
;
_cell_angle_alpha 90.0
_cell_angle_beta 99.2056(17)
_cell_angle_gamma 90.0
_cell_formula_units_Z 4
_cell_length_a 14.0946(2)
_cell_length_b 11.4421(2)
_cell_length_c 9.74761(17)
_cell_measurement_reflns_used 3447
_cell_measurement_temperature 293(2)
_cell_measurement_theta_max 72.5600
_cell_measurement_theta_min 4.9890
_cell_volume 1551.77(4)
_computing_cell_refinement
;
CrysAlisPro, Agilent Technologies,
Version 1.171.37.35 (release 13-08-2014 CrysAlis171 .NET)
(compiled Aug 13 2014,18:06:01)
;
_computing_data_collection
;
CrysAlisPro, Agilent Technologies,
Version 1.171.37.35 (release 13-08-2014 CrysAlis171 .NET)
(compiled Aug 13 2014,18:06:01)
;
_computing_data_reduction
;
CrysAlisPro, Agilent Technologies,
Version 1.171.37.35 (release 13-08-2014 CrysAlis171 .NET)
(compiled Aug 13 2014,18:06:01)
;
_computing_molecular_graphics 'Olex2 (Dolomanov et al., 2009)'
_computing_publication_material 'Olex2 (Dolomanov et al., 2009)'
_computing_structure_refinement 'ShelXL (Sheldrick, 2008)'
_diffrn_ambient_temperature 293(2)
_diffrn_detector 'CCD plate'
_diffrn_detector_area_resol_mean 5.3048
_diffrn_detector_type AtlasS2
_diffrn_measured_fraction_theta_full 0.999
_diffrn_measured_fraction_theta_max 0.978
_diffrn_measurement_details
;
  1 omega -105.00  -79.00   1.0000    2.3400
omega____ theta____ kappa____ phi______ frames
    -      -38.2867  -99.0000   60.0000 26

  2 omega   -4.00   25.00   1.0000    2.3400
omega____ theta____ kappa____ phi______ frames
    -      -38.2867   38.0000  -30.0000 29

  3 omega  -50.00  -22.00   1.0000    2.3400
omega____ theta____ kappa____ phi______ frames
    -      -38.2867   38.0000  -30.0000 28

  4 omega -122.00  -73.00   1.0000    2.3400
omega____ theta____ kappa____ phi______ frames
    -      -38.2867 -125.0000 -150.0000 49

  5 omega -114.00  -74.00   1.0000    2.3400
omega____ theta____ kappa____ phi______ frames
    -      -38.2867 -125.0000  150.0000 40

  6 omega -123.00  -79.00   1.0000    2.3400
omega____ theta____ kappa____ phi______ frames
    -      -38.2867  -99.0000  -60.0000 44

  7 omega -112.00  -81.00   1.0000    2.3400
omega____ theta____ kappa____ phi______ frames
    -      -38.2867  -99.0000   30.0000 31

  8 omega    1.00   50.00   1.0000    2.3400
omega____ theta____ kappa____ phi______ frames
    -       38.2867  -99.0000   60.0000 49

  9 omega   31.00  101.00   1.0000    2.3400
omega____ theta____ kappa____ phi______ frames
    -       38.2867 -125.0000  -60.0000 70

 10 omega   49.00  109.00   1.0000   20.0000
omega____ theta____ kappa____ phi______ frames
    -      110.4698  -94.0000  -90.0000 60

 11 omega  149.00  176.00   1.0000   20.0000
omega____ theta____ kappa____ phi______ frames
    -      110.4698  111.0000  120.0000 27

 12 omega  130.00  178.00   1.0000   20.0000
omega____ theta____ kappa____ phi______ frames
    -      110.4698   61.0000 -150.0000 48

 13 omega   58.00   85.00   1.0000   20.0000
omega____ theta____ kappa____ phi______ frames
    -      110.4698  -30.0000  -30.0000 27

 14 omega   25.00   85.00   1.0000   20.0000
omega____ theta____ kappa____ phi______ frames
    -      110.4698  -30.0000 -180.0000 60

 15 omega   25.00   82.00   1.0000   20.0000
omega____ theta____ kappa____ phi______ frames
    -      110.4698  -30.0000   60.0000 57

 16 omega   26.00   88.00   1.0000   20.0000
omega____ theta____ kappa____ phi______ frames
    -      110.4698  -30.0000  120.0000 62

 17 omega   84.00  150.00   1.0000   20.0000
omega____ theta____ kappa____ phi______ frames
    -      110.4698  178.0000 -180.0000 66

 18 omega   29.00  128.00   1.0000   20.0000
omega____ theta____ kappa____ phi______ frames
    -      110.4698  -77.0000  120.0000 99
;
_diffrn_measurement_device 'four-circle diffractometer'
_diffrn_measurement_device_type 'SuperNova, Dual, Cu at zero, AtlasS2'
_diffrn_measurement_method '\w scans'
_diffrn_orient_matrix_UB_11 -0.0195997000
_diffrn_orient_matrix_UB_12 -0.1186662000
_diffrn_orient_matrix_UB_13 0.0647331000
_diffrn_orient_matrix_UB_21 0.0183993000
_diffrn_orient_matrix_UB_22 0.0555166000
_diffrn_orient_matrix_UB_23 0.1458078000
_diffrn_orient_matrix_UB_31 -0.1074088000
_diffrn_orient_matrix_UB_32 0.0311888000
_diffrn_orient_matrix_UB_33 -0.0132651000
_diffrn_radiation_monochromator mirror
_diffrn_radiation_probe x-ray
_diffrn_radiation_type CuK\a
_diffrn_radiation_wavelength 1.54184
_diffrn_reflns_av_R_equivalents 0.0126
_diffrn_reflns_av_unetI/netI 0.0197
_diffrn_reflns_Laue_measured_fraction_full 0.999
_diffrn_reflns_Laue_measured_fraction_max 0.978
_diffrn_reflns_limit_h_max 17
_diffrn_reflns_limit_h_min -17
_diffrn_reflns_limit_k_max 14
_diffrn_reflns_limit_k_min -14
_diffrn_reflns_limit_l_max 12
_diffrn_reflns_limit_l_min -11
_diffrn_reflns_number 6010
_diffrn_reflns_point_group_measured_fraction_full 0.999
_diffrn_reflns_point_group_measured_fraction_max 0.978
_diffrn_reflns_theta_full 67.684
_diffrn_reflns_theta_max 72.700
_diffrn_reflns_theta_min 5.004
_diffrn_source 'sealed X-ray tube'
_diffrn_source_type 'SuperNova (Cu) X-ray Source'
_exptl_absorpt_coefficient_mu 0.623
_exptl_absorpt_correction_T_max 1.00000
_exptl_absorpt_correction_T_min 0.91534
_exptl_absorpt_correction_type multi-scan
_exptl_absorpt_process_details
;
CrysAlisPro, Agilent Technologies,
Version 1.171.37.35 (release 13-08-2014 CrysAlis171 .NET)
(compiled Aug 13 2014,18:06:01)
Empirical absorption correction using spherical harmonics,
 implemented in SCALE3 ABSPACK scaling algorithm.
;
_exptl_crystal_colour colourless
_exptl_crystal_colour_primary colourless
_exptl_crystal_density_diffrn 1.324
_exptl_crystal_description
;
;
_exptl_crystal_F_000 648
_exptl_crystal_size_max 0.18
_exptl_crystal_size_mid 0.18
_exptl_crystal_size_min 0.06
_refine_diff_density_max 0.137
_refine_diff_density_min -0.223
_refine_diff_density_rms 0.052
_refine_ls_extinction_method none
_refine_ls_goodness_of_fit_ref 1.018
_refine_ls_hydrogen_treatment constr
_refine_ls_matrix_type full
_refine_ls_number_parameters 218
_refine_ls_number_reflns 3016
_refine_ls_number_restraints 0
_refine_ls_restrained_S_all 1.018
_refine_ls_R_factor_all 0.0479
_refine_ls_R_factor_gt 0.0421
_refine_ls_shift/su_max 0.000
_refine_ls_shift/su_mean 0.000
_refine_ls_structure_factor_coef Fsqd
_refine_ls_weighting_details 'w=1/[\s^2^(Fo^2^)+(0.0684P)^2^+0.1549P] where P=(Fo^2^+2Fc^2^)/3'
_refine_ls_weighting_scheme calc
_refine_ls_wR_factor_gt 0.1084
_refine_ls_wR_factor_ref 0.1158
_reflns_Friedel_coverage 0.000
_reflns_number_gt 2603
_reflns_number_total 3016
_reflns_threshold_expression 'I > 2\s(I)'
_cod_data_source_file ol5b01704_si_001.cif
_cod_data_source_block jcc1317
_cod_depositor_comments 'Adding full bibliography for 1520575--1520576.cif.'
_cod_original_cell_volume 1551.77(5)
_cod_database_code 1520576
_shelxl_version_number 2014/6
_shelx_space_group_comment
;
The symmetry employed for this shelxl refinement is uniquely defined
by the following loop, which should always be used as a source of
symmetry information in preference to the above space-group names.
They are only intended as comments.
;
_reflns_odcompleteness_completeness 99.97
_reflns_odcompleteness_iscentric 1
_reflns_odcompleteness_theta 66.97
_olex2_refinement_description
;
1. Fixed Uiso
 At 1.2 times of:
  All C(H) groups
 At 1.5 times of:
  All C(H,H,H) groups
2.a Aromatic/amide H refined with riding coordinates:
 C4(H4), C5(H5), C7(H7), C8(H8), C9(H9), C10(H10), C13(H13), C16(H16),
 C17(H17), C18(H18), C19(H19), C20(H20)
2.b Idealised Me refined as rotating group:
 C21(H21A,H21B,H21C)
;
_olex2_submission_special_instructions 'No special instructions were received'

loop_
_space_group_symop_id
_space_group_symop_operation_xyz
1 'x, y, z'
2 '-x, y+1/2, -z+1/2'
3 '-x, -y, -z'
4 'x, -y-1/2, z-1/2'

loop_
_atom_site_label
_atom_site_type_symbol
_atom_site_fract_x
_atom_site_fract_y
_atom_site_fract_z
_atom_site_U_iso_or_equiv
_atom_site_adp_type
_atom_site_occupancy
_atom_site_site_symmetry_order
_atom_site_calc_flag
_atom_site_refinement_flags_posn
N1 N 0.20165(8) 0.39677(9) 0.44586(11) 0.0531(3) Uani 1 1 d .
N2 N 0.20963(7) 0.47266(9) 0.33915(10) 0.0483(3) Uani 1 1 d .
N3 N 0.33469(7) 0.53843(9) 0.21429(10) 0.0471(2) Uani 1 1 d .
C1 C 0.28722(10) 0.35079(10) 0.48515(12) 0.0486(3) Uani 1 1 d .
C2 C 0.35478(9) 0.39599(9) 0.40499(11) 0.0426(3) Uani 1 1 d .
C3 C 0.45352(9) 0.38087(9) 0.39746(11) 0.0427(3) Uani 1 1 d .
C4 C 0.51629(10) 0.30529(10) 0.48741(13) 0.0524(3) Uani 1 1 d .
H4 H 0.4926 0.2630 0.5561 0.063 Uiso 1 1 calc R
C5 C 0.60942(10) 0.29511(11) 0.47302(15) 0.0587(3) Uani 1 1 d .
H5 H 0.6491 0.2462 0.5332 0.070 Uiso 1 1 calc R
C6 C 0.64908(10) 0.35694(11) 0.36851(14) 0.0544(3) Uani 1 1 d .
C7 C 0.74614(11) 0.34346(15) 0.3540(2) 0.0704(4) Uani 1 1 d .
H7 H 0.7846 0.2924 0.4128 0.085 Uiso 1 1 calc R
C8 C 0.78510(12) 0.40333(17) 0.2560(2) 0.0777(5) Uani 1 1 d .
H8 H 0.8494 0.3932 0.2480 0.093 Uiso 1 1 calc R
C9 C 0.72776(11) 0.47991(17) 0.16799(18) 0.0723(4) Uani 1 1 d .
H9 H 0.7544 0.5217 0.1017 0.087 Uiso 1 1 calc R
C10 C 0.63249(10) 0.49461(14) 0.17769(14) 0.0594(3) Uani 1 1 d .
H10 H 0.5953 0.5454 0.1168 0.071 Uiso 1 1 calc R
C11 C 0.59007(9) 0.43418(10) 0.27818(12) 0.0473(3) Uani 1 1 d .
C12 C 0.49004(8) 0.44581(10) 0.29455(11) 0.0426(3) Uani 1 1 d .
C13 C 0.42653(9) 0.52250(10) 0.20900(12) 0.0463(3) Uani 1 1 d .
H13 H 0.4525 0.5655 0.1430 0.056 Uiso 1 1 calc R
C14 C 0.30182(8) 0.47391(10) 0.31240(11) 0.0421(3) Uani 1 1 d .
C15 C 0.12795(9) 0.53860(11) 0.27881(14) 0.0502(3) Uani 1 1 d .
C16 C 0.11753(11) 0.57328(16) 0.14190(17) 0.0687(4) Uani 1 1 d .
H16 H 0.1635 0.5533 0.0874 0.082 Uiso 1 1 calc R
C17 C 0.03789(12) 0.63809(19) 0.0867(2) 0.0865(6) Uani 1 1 d .
H17 H 0.0308 0.6624 -0.0055 0.104 Uiso 1 1 calc R
C18 C -0.03103(12) 0.66728(17) 0.1658(2) 0.0868(6) Uani 1 1 d .
H18 H -0.0842 0.7115 0.1279 0.104 Uiso 1 1 calc R
C19 C -0.02056(12) 0.6305(2) 0.3010(2) 0.0870(6) Uani 1 1 d .
H19 H -0.0678 0.6482 0.3544 0.104 Uiso 1 1 calc R
C20 C 0.05944(11) 0.56717(17) 0.35908(18) 0.0709(4) Uani 1 1 d .
H20 H 0.0669 0.5441 0.4517 0.085 Uiso 1 1 calc R
C21 C 0.30002(12) 0.26183(13) 0.59897(16) 0.0658(4) Uani 1 1 d .
H21A H 0.3463 0.2897 0.6750 0.099 Uiso 1 1 calc GR
H21B H 0.3223 0.1899 0.5647 0.099 Uiso 1 1 calc GR
H21C H 0.2397 0.2488 0.6303 0.099 Uiso 1 1 calc GR

loop_
_atom_site_aniso_label
_atom_site_aniso_U_11
_atom_site_aniso_U_22
_atom_site_aniso_U_33
_atom_site_aniso_U_23
_atom_site_aniso_U_13
_atom_site_aniso_U_12
N1 0.0630(6) 0.0464(6) 0.0512(5) 0.0046(4) 0.0135(5) -0.0022(5)
N2 0.0518(6) 0.0455(5) 0.0479(5) 0.0047(4) 0.0089(4) 0.0029(4)
N3 0.0523(5) 0.0441(5) 0.0441(5) 0.0070(4) 0.0053(4) 0.0037(4)
C1 0.0649(7) 0.0375(6) 0.0436(6) 0.0008(4) 0.0096(5) -0.0005(5)
C2 0.0583(7) 0.0316(5) 0.0370(5) -0.0024(4) 0.0047(4) 0.0018(5)
C3 0.0561(6) 0.0308(5) 0.0386(5) -0.0054(4) 0.0002(4) 0.0026(4)
C4 0.0658(8) 0.0365(6) 0.0510(6) 0.0024(5) -0.0021(5) 0.0047(5)
C5 0.0635(8) 0.0403(6) 0.0658(8) 0.0015(6) -0.0096(6) 0.0093(6)
C6 0.0535(7) 0.0419(6) 0.0638(7) -0.0126(5) -0.0035(6) 0.0042(5)
C7 0.0526(8) 0.0628(9) 0.0906(11) -0.0130(8) -0.0049(7) 0.0090(7)
C8 0.0511(8) 0.0856(12) 0.0957(12) -0.0228(10) 0.0099(8) 0.0019(8)
C9 0.0592(8) 0.0866(11) 0.0732(9) -0.0141(8) 0.0171(7) -0.0051(8)
C10 0.0577(7) 0.0664(8) 0.0540(7) -0.0073(6) 0.0089(6) -0.0003(6)
C11 0.0516(6) 0.0423(6) 0.0458(6) -0.0123(5) 0.0012(5) 0.0012(5)
C12 0.0513(6) 0.0362(5) 0.0387(5) -0.0064(4) 0.0017(4) 0.0015(4)
C13 0.0531(6) 0.0435(6) 0.0416(5) 0.0041(4) 0.0058(5) 0.0013(5)
C14 0.0510(6) 0.0360(5) 0.0387(5) -0.0016(4) 0.0056(4) 0.0022(4)
C15 0.0453(6) 0.0439(6) 0.0600(7) -0.0014(5) 0.0044(5) -0.0007(5)
C16 0.0586(8) 0.0784(10) 0.0683(9) 0.0154(7) 0.0074(7) 0.0115(7)
C17 0.0641(9) 0.0950(13) 0.0953(13) 0.0322(11) -0.0028(9) 0.0107(9)
C18 0.0514(8) 0.0743(11) 0.1271(16) 0.0059(11) -0.0087(9) 0.0111(8)
C19 0.0524(8) 0.0991(14) 0.1088(14) -0.0159(11) 0.0113(8) 0.0140(9)
C20 0.0532(7) 0.0881(11) 0.0716(9) -0.0068(8) 0.0110(6) 0.0063(7)
C21 0.0873(10) 0.0517(7) 0.0603(8) 0.0157(6) 0.0173(7) 0.0025(7)

loop_
_atom_type_symbol
_atom_type_description
_atom_type_scat_dispersion_real
_atom_type_scat_dispersion_imag
_atom_type_scat_source
C C 0.0181 0.0091 'International Tables Vol C Tables 4.2.6.8 and 6.1.1.4'
H H 0.0000 0.0000 'International Tables Vol C Tables 4.2.6.8 and 6.1.1.4'
N N 0.0311 0.0180 'International Tables Vol C Tables 4.2.6.8 and 6.1.1.4'

loop_
_geom_angle_atom_site_label_1
_geom_angle_atom_site_label_2
_geom_angle_atom_site_label_3
_geom_angle
C1 N1 N2 106.92(10)
N1 N2 C15 119.31(10)
C14 N2 N1 110.30(10)
C14 N2 C15 130.33(10)
C13 N3 C14 113.82(10)
N1 C1 C2 110.97(11)
N1 C1 C21 118.98(12)
C2 C1 C21 130.04(13)
C3 C2 C1 137.22(11)
C14 C2 C1 104.57(11)
C14 C2 C3 118.21(11)
C2 C3 C4 123.93(11)
C12 C3 C2 116.49(10)
C12 C3 C4 119.58(12)
C3 C4 H4 119.8
C5 C4 C3 120.35(13)
C5 C4 H4 119.8
C4 C5 H5 119.0
C4 C5 C6 122.09(12)
C6 C5 H5 119.0
C7 C6 C5 121.08(13)
C7 C6 C11 119.28(14)
C11 C6 C5 119.64(12)
C6 C7 H7 119.2
C8 C7 C6 121.58(15)
C8 C7 H7 119.2
C7 C8 H8 120.3
C7 C8 C9 119.36(15)
C9 C8 H8 120.3
C8 C9 H9 119.6
C10 C9 C8 120.88(17)
C10 C9 H9 119.6
C9 C10 H10 119.4
C9 C10 C11 121.14(15)
C11 C10 H10 119.4
C6 C11 C12 118.19(12)
C10 C11 C6 117.75(12)
C10 C11 C12 124.06(12)
C3 C12 C11 120.12(11)
C3 C12 C13 118.33(11)
C13 C12 C11 121.55(11)
N3 C13 C12 126.32(11)
N3 C13 H13 116.8
C12 C13 H13 116.8
N2 C14 C2 107.24(10)
N3 C14 N2 125.94(10)
N3 C14 C2 126.82(11)
C16 C15 N2 120.47(12)
C20 C15 N2 119.08(12)
C20 C15 C16 120.45(13)
C15 C16 H16 120.4
C15 C16 C17 119.11(16)
C17 C16 H16 120.4
C16 C17 H17 119.5
C18 C17 C16 121.01(18)
C18 C17 H17 119.5
C17 C18 H18 120.4
C19 C18 C17 119.23(16)
C19 C18 H18 120.4
C18 C19 H19 119.7
C18 C19 C20 120.69(17)
C20 C19 H19 119.7
C15 C20 C19 119.49(17)
C15 C20 H20 120.3
C19 C20 H20 120.3
C1 C21 H21A 109.5
C1 C21 H21B 109.5
C1 C21 H21C 109.5
H21A C21 H21B 109.5
H21A C21 H21C 109.5
H21B C21 H21C 109.5

loop_
_geom_bond_atom_site_label_1
_geom_bond_atom_site_label_2
_geom_bond_distance
N1 N2 1.3733(14)
N1 C1 1.3155(18)
N2 C14 1.3656(16)
N2 C15 1.4227(16)
N3 C13 1.3164(16)
N3 C14 1.3476(15)
C1 C2 1.4223(17)
C1 C21 1.4952(17)
C2 C3 1.4159(17)
C2 C14 1.3968(15)
C3 C4 1.4322(16)
C3 C12 1.4102(17)
C4 H4 0.9300
C4 C5 1.347(2)
C5 H5 0.9300
C5 C6 1.426(2)
C6 C7 1.406(2)
C6 C11 1.4191(18)
C7 H7 0.9300
C7 C8 1.361(3)
C8 H8 0.9300
C8 C9 1.391(3)
C9 H9 0.9300
C9 C10 1.372(2)
C10 H10 0.9300
C10 C11 1.408(2)
C11 C12 1.4503(17)
C12 C13 1.4239(16)
C13 H13 0.9300
C15 C16 1.377(2)
C15 C20 1.376(2)
C16 H16 0.9300
C16 C17 1.381(2)
C17 H17 0.9300
C17 C18 1.374(3)
C18 H18 0.9300
C18 C19 1.369(3)
C19 H19 0.9300
C19 C20 1.383(2)
C20 H20 0.9300
C21 H21A 0.9600
C21 H21B 0.9600
C21 H21C 0.9600
